data_4078240
loop_
_publ_author_name
'Azua, Arturo'
'Mata, Jose A.'
'Peris, Eduardo'
'Lamaty, Frederic'
'Martinez, Jean'
'Colacino, Evelina'

_publ_section_title
;
 Alternative Energy Input for Transfer Hydrogenation using Iridium NHC
 Based Catalysts in Glycerol as Hydrogen Donor and Solvent
;
_journal_issue 10
_journal_name_full Organometallics
_journal_page_first 3911
_journal_paper_doi 10.1021/om300109e
_journal_volume 31
_journal_year 2012
_chemical_formula_moiety 'C25 H36 Cl Ir N2 O3'
_chemical_formula_sum 'C25 H36 Cl Ir N2 O3'
_chemical_formula_weight 640.21
_chemical_name_systematic
;
 ? 
;
_space_group_crystal_system monoclinic
_space_group_IT_number 14
_space_group_name_Hall '-P 2ybc'
_space_group_name_H-M_alt 'P 1 21/c 1'
_symmetry_space_group_name_Hall '-P 2ybc'
_symmetry_space_group_name_H-M 'P 1 21/c 1'
_atom_sites_solution_hydrogens geom
_atom_sites_solution_primary direct
_atom_sites_solution_secondary difmap
_audit_creation_date 2011-11-25
_audit_creation_method
;
  Olex2 1.1
  (compiled Nov  1 2011 20:42:30, GUI svn.r3906)
;
_cell_angle_alpha 90.00
_cell_angle_beta 104.1763(16)
_cell_angle_gamma 90.00
_cell_formula_units_Z 4
_cell_length_a 23.0092(4)
_cell_length_b 7.85644(12)
_cell_length_c 14.5126(2)
_cell_measurement_temperature 293(2)
_cell_volume 2543.56(7)
_computing_molecular_graphics
;
O. V. Dolomanov, L. J. Bourhis, R. J. Gildea, J. A. K. Howard and H. Puschmann,
OLEX2: a complete structure solution, refinement and analysis program.
J. Appl. Cryst. (2009). 42, 339-341.
;
_computing_publication_material
;
O. V. Dolomanov, L. J. Bourhis, R. J. Gildea, J. A. K. Howard and H. Puschmann,
OLEX2: a complete structure solution, refinement and analysis program.
J. Appl. Cryst. (2009). 42, 339-341.
;
_computing_structure_refinement
;
SHELXL, G.M. Sheldrick, Acta Cryst.
2008). A64, 112-122
;
_computing_structure_solution 'SHELXS-97 (Sheldrick, 1990)'
_diffrn_ambient_temperature 293(2)
_diffrn_measured_fraction_theta_full 0.999
_diffrn_measured_fraction_theta_max 0.913
_diffrn_radiation_monochromator graphite
_diffrn_radiation_type 'MO K\a'
_diffrn_radiation_wavelength 0.71073
_diffrn_reflns_av_R_equivalents 0.0392
_diffrn_reflns_av_unetI/netI 0.0287
_diffrn_reflns_limit_h_max 30
_diffrn_reflns_limit_h_min -30
_diffrn_reflns_limit_k_max 10
_diffrn_reflns_limit_k_min -10
_diffrn_reflns_limit_l_max 19
_diffrn_reflns_limit_l_min -18
_diffrn_reflns_number 35349
_diffrn_reflns_theta_full 25.00
_diffrn_reflns_theta_max 29.48
_diffrn_reflns_theta_min 2.81
_diffrn_source 'fine-focus sealed tube'
_diffrn_source_current n/a
_diffrn_source_voltage n/a
_exptl_absorpt_coefficient_mu 5.382
_exptl_absorpt_correction_T_max 0.834
_exptl_absorpt_correction_T_min 0.636
_exptl_absorpt_correction_type empirical
_exptl_crystal_colour 'clear ? orange'
_exptl_crystal_colour_lustre clear
_exptl_crystal_colour_primary orange
_exptl_crystal_density_diffrn 1.672
_exptl_crystal_density_method 'not measured'
_exptl_crystal_description prism
_exptl_crystal_F_000 1272
_exptl_crystal_size_max 0.1
_exptl_crystal_size_mid 0.08
_exptl_crystal_size_min 0.07
_refine_diff_density_max 0.809
_refine_diff_density_min -0.911
_refine_diff_density_rms 0.104
_refine_ls_extinction_method none
_refine_ls_goodness_of_fit_ref 1.047
_refine_ls_hydrogen_treatment constr
_refine_ls_matrix_type full
_refine_ls_number_parameters 293
_refine_ls_number_reflns 6443
_refine_ls_number_restraints 0
_refine_ls_restrained_S_all 1.047
_refine_ls_R_factor_all 0.0359
_refine_ls_R_factor_gt 0.0268
_refine_ls_shift/su_max 0.001
_refine_ls_shift/su_mean 0.000
_refine_ls_structure_factor_coef Fsqd
_refine_ls_weighting_details 'calc w=1/[\s^2^(Fo^2^)+(0.0210P)^2^+3.3146P] where P=(Fo^2^+2Fc^2^)/3'
_refine_ls_weighting_scheme calc
_refine_ls_wR_factor_gt 0.0546
_refine_ls_wR_factor_ref 0.0592
_reflns_number_gt 5507
_reflns_number_total 6443
_reflns_threshold_expression >2sigma(I)
_cod_data_source_file om300109e_si_004.cif
_cod_data_source_block str1262_complex_4B
_cod_original_cell_volume 2543.55(7)
_cod_database_code 4078240

loop_
_space_group_symop_id
_space_group_symop_operation_xyz
1 'x, y, z'
2 '-x, y+1/2, -z+1/2'
3 '-x, -y, -z'
4 'x, -y-1/2, z-1/2'

loop_
_atom_site_label
_atom_site_type_symbol
_atom_site_fract_x
_atom_site_fract_y
_atom_site_fract_z
_atom_site_U_iso_or_equiv
_atom_site_adp_type
_atom_site_occupancy
_atom_site_symmetry_multiplicity
_atom_site_calc_flag
_atom_site_refinement_flags
Ir1 Ir 0.156893(5) 0.322098(15) 0.210922(8) 0.02863(5) Uani 1 1 d .
Cl2 Cl 0.22132(5) 0.21253(13) 0.35028(6) 0.0504(2) Uani 1 1 d .
O15 O 0.43528(15) -0.1408(4) 0.0683(2) 0.0678(9) Uani 1 1 d .
O16 O 0.47198(14) -0.1756(3) 0.2574(2) 0.0604(8) Uani 1 1 d .
O17 O 0.42147(14) -0.0058(4) 0.37414(19) 0.0606(8) Uani 1 1 d .
N4 N 0.27042(12) 0.4067(4) 0.1477(2) 0.0370(6) Uani 1 1 d .
N7 N 0.24333(13) 0.6205(4) 0.2185(2) 0.0412(7) Uani 1 1 d .
C3 C 0.22710(14) 0.4603(4) 0.1897(2) 0.0320(7) Uani 1 1 d .
C5 C 0.31281(17) 0.5334(5) 0.1512(3) 0.0512(10) Uani 1 1 d .
H5 H 0.3466 0.5272 0.1270 0.061 Uiso 1 1 calc R
C6 C 0.29603(18) 0.6651(5) 0.1955(3) 0.0539(11) Uani 1 1 d .
H6 H 0.3161 0.7683 0.2088 0.065 Uiso 1 1 calc R
C8 C 0.27087(16) 0.2402(5) 0.1032(2) 0.0417(8) Uani 1 1 d .
H8A H 0.2675 0.2561 0.0359 0.050 Uiso 1 1 calc R
H8B H 0.2360 0.1765 0.1099 0.050 Uiso 1 1 calc R
C9 C 0.32641(15) 0.1368(4) 0.1448(2) 0.0358(7) Uani 1 1 d .
C10 C 0.35538(16) 0.0534(4) 0.0843(3) 0.0401(8) Uani 1 1 d .
H10 H 0.3419 0.0667 0.0188 0.048 Uiso 1 1 calc R
C11 C 0.40439(17) -0.0498(5) 0.1217(3) 0.0451(9) Uani 1 1 d .
C12 C 0.42540(16) -0.0670(4) 0.2192(3) 0.0438(9) Uani 1 1 d .
C13 C 0.39678(17) 0.0198(4) 0.2797(3) 0.0408(8) Uani 1 1 d .
C14 C 0.34719(16) 0.1203(4) 0.2426(2) 0.0381(7) Uani 1 1 d .
H14 H 0.3279 0.1766 0.2831 0.046 Uiso 1 1 calc R
C18 C 0.4220(3) -0.1109(7) -0.0304(4) 0.0841(17) Uani 1 1 d .
H18A H 0.4459 -0.1847 -0.0590 0.126 Uiso 1 1 calc R
H18B H 0.4307 0.0055 -0.0420 0.126 Uiso 1 1 calc R
H18C H 0.3803 -0.1333 -0.0576 0.126 Uiso 1 1 calc R
C19 C 0.52913(19) -0.0980(6) 0.2768(4) 0.0648(12) Uani 1 1 d .
H19A H 0.5379 -0.0632 0.2182 0.097 Uiso 1 1 calc R
H19B H 0.5589 -0.1777 0.3087 0.097 Uiso 1 1 calc R
H19C H 0.5294 -0.0002 0.3165 0.097 Uiso 1 1 calc R
C20 C 0.3959(3) 0.0825(9) 0.4389(3) 0.099(2) Uani 1 1 d .
H20A H 0.3541 0.0539 0.4275 0.148 Uiso 1 1 calc R
H20B H 0.3999 0.2029 0.4308 0.148 Uiso 1 1 calc R
H20C H 0.4161 0.0511 0.5026 0.148 Uiso 1 1 calc R
C21 C 0.2118(2) 0.7259(5) 0.2744(3) 0.0536(10) Uani 1 1 d .
H21A H 0.1696 0.6965 0.2576 0.064 Uiso 1 1 calc R
H21B H 0.2153 0.8446 0.2583 0.064 Uiso 1 1 calc R
C22 C 0.2364(2) 0.7030(7) 0.3818(4) 0.0765(15) Uani 1 1 d .
H22A H 0.2417 0.5825 0.3958 0.092 Uiso 1 1 calc R
H22B H 0.2755 0.7565 0.4007 0.092 Uiso 1 1 calc R
C23 C 0.1961(3) 0.7783(8) 0.4407(4) 0.0925(18) Uani 1 1 d .
H23A H 0.2176 0.7771 0.5071 0.111 Uiso 1 1 calc R
H23B H 0.1878 0.8962 0.4222 0.111 Uiso 1 1 calc R
C24 C 0.1418(4) 0.6933(11) 0.4313(6) 0.161(4) Uani 1 1 d .
H24A H 0.1213 0.6865 0.3653 0.242 Uiso 1 1 calc R
H24B H 0.1174 0.7543 0.4652 0.242 Uiso 1 1 calc R
H24C H 0.1493 0.5806 0.4570 0.242 Uiso 1 1 calc R
C25 C 0.09423(16) 0.1155(5) 0.2088(3) 0.0421(8) Uani 1 1 d .
H25 H 0.1112 0.0179 0.2483 0.051 Uiso 1 1 calc R
C26 C 0.07816(16) 0.2494(5) 0.2585(3) 0.0417(8) Uani 1 1 d .
H26 H 0.0860 0.2296 0.3271 0.050 Uiso 1 1 calc R
C27 C 0.0270(2) 0.3680(7) 0.2207(4) 0.0836(17) Uani 1 1 d .
H27A H -0.0089 0.3006 0.1977 0.100 Uiso 1 1 calc R
H27B H 0.0209 0.4370 0.2729 0.100 Uiso 1 1 calc R
C28 C 0.0338(2) 0.4830(6) 0.1436(3) 0.0632(12) Uani 1 1 d .
H28A H 0.0277 0.5990 0.1620 0.076 Uiso 1 1 calc R
H28B H 0.0024 0.4573 0.0873 0.076 Uiso 1 1 calc R
C29 C 0.09342(16) 0.4741(5) 0.1178(2) 0.0405(8) Uani 1 1 d .
H29 H 0.1089 0.5849 0.1038 0.049 Uiso 1 1 calc R
C30 C 0.11085(16) 0.3370(5) 0.0675(2) 0.0411(8) Uani 1 1 d .
H30 H 0.1361 0.3705 0.0251 0.049 Uiso 1 1 calc R
C31 C 0.0722(2) 0.1832(6) 0.0341(3) 0.0675(14) Uani 1 1 d .
H31A H 0.0334 0.2221 -0.0026 0.081 Uiso 1 1 calc R
H31B H 0.0904 0.1182 -0.0084 0.081 Uiso 1 1 calc R
C32 C 0.0627(3) 0.0699(7) 0.1081(3) 0.088(2) Uani 1 1 d .
H32A H 0.0754 -0.0434 0.0950 0.106 Uiso 1 1 calc R
H32B H 0.0200 0.0649 0.1038 0.106 Uiso 1 1 calc R

loop_
_atom_site_aniso_label
_atom_site_aniso_U_11
_atom_site_aniso_U_22
_atom_site_aniso_U_33
_atom_site_aniso_U_23
_atom_site_aniso_U_13
_atom_site_aniso_U_12
Ir1 0.02635(7) 0.02936(7) 0.02983(7) 0.00035(5) 0.00620(5) -0.00278(5)
Cl2 0.0454(6) 0.0634(6) 0.0376(4) 0.0110(4) 0.0009(4) -0.0017(4)
O15 0.064(2) 0.0616(19) 0.084(2) -0.0236(17) 0.0309(18) 0.0139(16)
O16 0.0469(18) 0.0305(14) 0.100(2) 0.0058(14) 0.0103(16) 0.0075(12)
O17 0.067(2) 0.0588(18) 0.0523(16) 0.0133(14) 0.0062(14) 0.0137(15)
N4 0.0265(15) 0.0381(16) 0.0466(16) 0.0059(13) 0.0095(12) 0.0006(12)
N7 0.0339(16) 0.0280(14) 0.0626(19) -0.0006(14) 0.0132(14) -0.0040(12)
C3 0.0279(16) 0.0286(16) 0.0402(17) 0.0053(13) 0.0097(13) -0.0036(13)
C5 0.030(2) 0.050(2) 0.077(3) 0.011(2) 0.0196(18) -0.0046(17)
C6 0.037(2) 0.035(2) 0.090(3) 0.009(2) 0.016(2) -0.0083(16)
C8 0.035(2) 0.050(2) 0.0387(18) -0.0036(16) 0.0057(15) 0.0029(17)
C9 0.0284(18) 0.0342(17) 0.0441(18) -0.0033(14) 0.0076(14) -0.0028(14)
C10 0.040(2) 0.0368(19) 0.0455(19) -0.0081(15) 0.0148(16) -0.0066(15)
C11 0.040(2) 0.0323(18) 0.068(2) -0.0145(17) 0.0221(18) -0.0027(15)
C12 0.035(2) 0.0265(17) 0.069(2) 0.0015(16) 0.0110(17) 0.0002(14)
C13 0.043(2) 0.0309(17) 0.0472(19) 0.0042(15) 0.0076(16) -0.0036(15)
C14 0.038(2) 0.0358(18) 0.0427(19) -0.0010(15) 0.0145(15) 0.0017(15)
C18 0.094(4) 0.084(4) 0.088(4) -0.036(3) 0.049(3) 0.007(3)
C19 0.044(3) 0.050(2) 0.096(3) 0.007(2) 0.009(2) 0.011(2)
C20 0.128(6) 0.115(5) 0.047(3) 0.000(3) 0.009(3) 0.045(4)
C21 0.050(2) 0.035(2) 0.075(3) -0.0107(19) 0.014(2) 0.0000(18)
C22 0.067(3) 0.082(4) 0.072(3) -0.025(3) 0.000(3) 0.005(3)
C23 0.119(6) 0.075(4) 0.082(4) -0.016(3) 0.021(4) -0.003(4)
C24 0.201(10) 0.166(8) 0.158(8) -0.051(6) 0.123(8) -0.078(7)
C25 0.040(2) 0.0409(19) 0.047(2) 0.0007(16) 0.0155(16) -0.0202(16)
C26 0.0327(19) 0.053(2) 0.0448(19) 0.0071(17) 0.0204(15) -0.0060(17)
C27 0.052(3) 0.093(4) 0.120(5) 0.039(3) 0.048(3) 0.021(3)
C28 0.050(3) 0.077(3) 0.065(3) 0.011(2) 0.018(2) 0.026(2)
C29 0.0347(19) 0.043(2) 0.0395(18) 0.0122(15) 0.0008(14) 0.0063(15)
C30 0.0315(19) 0.058(2) 0.0302(16) 0.0054(15) 0.0006(14) 0.0014(16)
C31 0.076(3) 0.065(3) 0.046(2) -0.008(2) -0.014(2) -0.005(2)
C32 0.113(5) 0.102(4) 0.056(3) -0.030(3) 0.032(3) -0.076(4)

loop_
_atom_type_symbol
_atom_type_description
_atom_type_scat_dispersion_real
_atom_type_scat_dispersion_imag
_atom_type_scat_source
C C 0.0033 0.0016 'International Tables Vol C Tables 4.2.6.8 and 6.1.1.4'
H H 0.0000 0.0000 'International Tables Vol C Tables 4.2.6.8 and 6.1.1.4'
Cl Cl 0.1484 0.1585 'International Tables Vol C Tables 4.2.6.8 and 6.1.1.4'
Ir Ir -1.4442 7.9887 'International Tables Vol C Tables 4.2.6.8 and 6.1.1.4'
N N 0.0061 0.0033 'International Tables Vol C Tables 4.2.6.8 and 6.1.1.4'
O O 0.0106 0.0060 'International Tables Vol C Tables 4.2.6.8 and 6.1.1.4'

loop_
_geom_angle_atom_site_label_1
_geom_angle_atom_site_label_2
_geom_angle_atom_site_label_3
_geom_angle
C3 Ir1 Cl2 88.22(9)
C3 Ir1 C25 161.70(14)
C3 Ir1 C26 161.24(14)
C3 Ir1 C29 92.97(13)
C3 Ir1 C30 92.68(14)
C25 Ir1 Cl2 90.88(11)
C25 Ir1 C26 37.05(14)
C26 Ir1 Cl2 91.69(10)
C29 Ir1 Cl2 161.94(10)
C29 Ir1 C25 93.51(15)
C29 Ir1 C26 81.45(14)
C30 Ir1 Cl2 158.64(11)
C30 Ir1 C25 81.64(14)
C30 Ir1 C26 94.16(14)
C30 Ir1 C29 39.34(14)
C11 O15 C18 118.2(4)
C12 O16 C19 114.0(3)
C13 O17 C20 117.3(3)
C3 N4 C5 110.4(3)
C3 N4 C8 124.2(3)
C5 N4 C8 125.4(3)
C3 N7 C6 110.8(3)
C3 N7 C21 124.0(3)
C6 N7 C21 125.0(3)
N4 C3 Ir1 127.0(2)
N7 C3 Ir1 128.4(2)
N7 C3 N4 104.5(3)
C6 C5 N4 107.0(3)
C5 C6 N7 107.3(3)
N4 C8 C9 113.7(3)
C10 C9 C8 119.4(3)
C14 C9 C8 120.3(3)
C14 C9 C10 120.2(3)
C11 C10 C9 119.9(3)
O15 C11 C10 124.5(4)
O15 C11 C12 115.2(4)
C12 C11 C10 120.3(3)
O16 C12 C11 121.0(3)
O16 C12 C13 119.3(4)
C11 C12 C13 119.6(3)
O17 C13 C12 114.5(3)
O17 C13 C14 125.1(3)
C14 C13 C12 120.3(3)
C13 C14 C9 119.7(3)
N7 C21 C22 112.7(4)
C23 C22 C21 113.6(5)
C24 C23 C22 114.4(5)
C26 C25 Ir1 71.5(2)
C26 C25 C32 124.2(4)
C32 C25 Ir1 110.7(3)
C25 C26 Ir1 71.43(19)
C25 C26 C27 124.9(4)
C27 C26 Ir1 111.3(3)
C28 C27 C26 116.1(4)
C27 C28 C29 115.6(3)
C28 C29 Ir1 113.4(2)
C30 C29 Ir1 70.03(19)
C30 C29 C28 123.6(4)
C29 C30 Ir1 70.62(19)
C29 C30 C31 123.9(4)
C31 C30 Ir1 112.9(3)
C32 C31 C30 115.9(3)
C31 C32 C25 116.6(4)

loop_
_geom_bond_atom_site_label_1
_geom_bond_atom_site_label_2
_geom_bond_distance
Ir1 Cl2 2.3581(9)
Ir1 C3 2.031(3)
Ir1 C25 2.166(3)
Ir1 C26 2.167(3)
Ir1 C29 2.102(3)
Ir1 C30 2.095(3)
O15 C11 1.373(4)
O15 C18 1.410(6)
O16 C12 1.376(4)
O16 C19 1.414(5)
O17 C13 1.364(4)
O17 C20 1.408(6)
N4 C3 1.357(4)
N4 C5 1.386(5)
N4 C8 1.460(5)
N7 C3 1.350(4)
N7 C6 1.379(5)
N7 C21 1.469(5)
C5 C6 1.325(6)
C8 C9 1.510(5)
C9 C10 1.390(5)
C9 C14 1.389(5)
C10 C11 1.387(5)
C11 C12 1.385(5)
C12 C13 1.398(5)
C13 C14 1.384(5)
C21 C22 1.533(6)
C22 C23 1.526(8)
C23 C24 1.393(10)
C25 C26 1.377(5)
C25 C32 1.506(5)
C26 C27 1.496(6)
C27 C28 1.476(6)
C28 C29 1.509(5)
C29 C30 1.413(5)
C30 C31 1.508(6)
C31 C32 1.452(6)
